data_7031027
loop_
_publ_author_name
'zhang, fengming'
'Yan, Pengfei'
'Li, Hongfeng'
'zou, xiaoyan'
'Hou, Guangfeng'
'li, guangming'

_publ_section_title
;
 Towards full-color-tunable emission of two component Eu(III)-doped
 Gd(III) coordination frameworks by variation of excitation light
;
_journal_name_full 'Dalton Transactions'
_journal_paper_doi 10.1039/c4dt00837e
_journal_year 2014
_chemical_formula_moiety 'C8 H8 Gd N2 Na O12'
_chemical_formula_sum 'C8 H8 Gd N2 Na O12'
_chemical_formula_weight 504.40
_chemical_name_systematic
; 
 ? 
;
_space_group_IT_number 62
_symmetry_cell_setting orthorhombic
_symmetry_space_group_name_Hall '-P 2ac 2n'
_symmetry_space_group_name_H-M 'P n m a'
_atom_sites_solution_hydrogens geom
_atom_sites_solution_primary direct
_atom_sites_solution_secondary difmap
_audit_creation_method SHELXL-97
_cell_angle_alpha 90.00
_cell_angle_beta 90.00
_cell_angle_gamma 90.00
_cell_formula_units_Z 4
_cell_length_a 15.251(3)
_cell_length_b 6.6990(13)
_cell_length_c 14.382(3)
_cell_measurement_reflns_used 14372
_cell_measurement_temperature 293(2)
_cell_measurement_theta_max 27.91
_cell_measurement_theta_min 3.01
_cell_volume 1469.4(5)
_computing_cell_refinement 'RAPID-AUTO (Rigaku 1998 <i>RAPID-AUTO</i>)'
_computing_data_collection 'RAPID-AUTO (Rigaku 1998 <i>RAPID-AUTO</i>)'
_computing_data_reduction 'CrystalClear (Rigaku/MSC, 2002)'
_computing_molecular_graphics 'SHELXTL (Sheldrick, 2008)'
_computing_publication_material SHELXL-97
_computing_structure_refinement 'SHELXL-97 (Sheldrick, 2008)'
_computing_structure_solution 'SHELXS-97 (Sheldrick, 2008)'
_diffrn_ambient_temperature 293(2)
_diffrn_measured_fraction_theta_full 0.984
_diffrn_measured_fraction_theta_max 0.984
_diffrn_measurement_device_type 'Rigaku RAXIS-RAPID'
_diffrn_measurement_method '\w scan'
_diffrn_radiation_monochromator graphite
_diffrn_radiation_source 'fine-focus sealed tube'
_diffrn_radiation_type MoK\a
_diffrn_radiation_wavelength 0.71073
_diffrn_reflns_av_R_equivalents 0.0503
_diffrn_reflns_av_sigmaI/netI 0.0310
_diffrn_reflns_limit_h_max 18
_diffrn_reflns_limit_h_min -18
_diffrn_reflns_limit_k_max 7
_diffrn_reflns_limit_k_min -7
_diffrn_reflns_limit_l_max 17
_diffrn_reflns_limit_l_min -17
_diffrn_reflns_number 11025
_diffrn_reflns_theta_full 24.99
_diffrn_reflns_theta_max 24.99
_diffrn_reflns_theta_min 3.02
_diffrn_standards_decay_% 0
_diffrn_standards_interval_count 0
_diffrn_standards_interval_time 0
_diffrn_standards_number 0
_exptl_absorpt_coefficient_mu 4.612
_exptl_absorpt_correction_T_max 0.5446
_exptl_absorpt_correction_T_min 0.4907
_exptl_absorpt_correction_type multi-scan
_exptl_absorpt_process_details 'ABSCOR (Higashi, 1995)'
_exptl_crystal_colour colorless
_exptl_crystal_density_diffrn 2.280
_exptl_crystal_density_method 'not measured'
_exptl_crystal_description BLOCK
_exptl_crystal_F_000 964
_exptl_crystal_size_max 0.18
_exptl_crystal_size_mid 0.17
_exptl_crystal_size_min 0.15
_refine_diff_density_max 3.639
_refine_diff_density_min -3.599
_refine_diff_density_rms 0.313
_refine_ls_extinction_method none
_refine_ls_goodness_of_fit_ref 1.091
_refine_ls_hydrogen_treatment constr
_refine_ls_matrix_type full
_refine_ls_number_parameters 139
_refine_ls_number_reflns 1387
_refine_ls_number_restraints 78
_refine_ls_restrained_S_all 1.096
_refine_ls_R_factor_all 0.0922
_refine_ls_R_factor_gt 0.0812
_refine_ls_shift/su_max 0.000
_refine_ls_shift/su_mean 0.000
_refine_ls_structure_factor_coef Fsqd
_refine_ls_weighting_details 'calc w=1/[\s^2^(Fo^2^)+(0.1229P)^2^+40.1200P] where P=(Fo^2^+2Fc^2^)/3'
_refine_ls_weighting_scheme calc
_refine_ls_wR_factor_gt 0.2114
_refine_ls_wR_factor_ref 0.2219
_reflns_number_gt 1145
_reflns_number_total 1387
_reflns_threshold_expression >2sigma(I)
_cod_data_source_file c4dt00837e2.cif
_cod_data_source_block zfm-4
_cod_database_code 7031027

loop_
_symmetry_equiv_pos_as_xyz
'x, y, z'
'-x+1/2, -y, z+1/2'
'x+1/2, -y+1/2, -z+1/2'
'-x, y+1/2, -z'
'-x, -y, -z'
'x-1/2, y, -z-1/2'
'-x-1/2, y-1/2, z-1/2'
'x, -y-1/2, z'

loop_
_atom_site_label
_atom_site_type_symbol
_atom_site_fract_x
_atom_site_fract_y
_atom_site_fract_z
_atom_site_U_iso_or_equiv
_atom_site_adp_type
_atom_site_occupancy
_atom_site_symmetry_multiplicity
_atom_site_calc_flag
_atom_site_refinement_flags
Gd1 Gd -0.19891(6) -0.2500 0.62073(8) 0.0405(5) Uani 1 2 d S
Na1 Na 0.2643(8) 0.2500 0.6894(6) 0.065(3) Uani 1 2 d S
O1 O -0.1506(9) -0.2500 0.4630(10) 0.040(3) Uani 1 2 d S
O2 O -0.0510(15) -0.2500 0.3516(10) 0.066(5) Uani 1 2 d S
O3 O 0.1467(9) -0.4147(15) 0.3625(9) 0.071(4) Uani 1 1 d .
O4 O 0.2043(9) -0.083(2) 0.7566(10) 0.075(4) Uani 1 1 d U
O5 O 0.0194(19) -0.2500 0.8299(19) 0.109(8) Uani 1 2 d SU
O6 O -0.1092(15) -0.2500 0.7571(14) 0.075(5) Uani 1 2 d SU
O8 O -0.2994(15) -0.025(5) 0.5424(19) 0.166(11) Uani 1 1 d U
H81 H -0.3130 0.0305 0.5931 0.249 Uiso 1 1 d R
H82 H -0.3340 -0.1180 0.5314 0.249 Uiso 1 1 d R
O9 O -0.367(10) -0.03(2) 0.406(8) 0.36(6) Uani 0.50 1 d PU
N1 N -0.0345(9) -0.2500 0.5954(8) 0.017(3) Uani 1 2 d S
N2 N 0.1423(11) -0.2500 0.5659(15) 0.044(4) Uani 1 2 d S
C1 C -0.0036(12) -0.2500 0.5073(11) 0.023(3) Uani 1 2 d S
C2 C 0.0872(10) -0.2500 0.4948(12) 0.023(4) Uani 1 2 d S
C3 C 0.1065(15) -0.2500 0.6526(18) 0.047(6) Uani 1 2 d S
C4 C 0.0197(14) -0.2500 0.6679(11) 0.031(4) Uani 1 2 d S
C5 C -0.0715(11) -0.2500 0.4340(11) 0.026(4) Uani 1 2 d S
C6 C 0.1285(14) -0.2500 0.3994(14) 0.037(4) Uani 1 2 d SU
C7 C 0.173(2) -0.2500 0.730(2) 0.067(7) Uani 1 2 d SU
C8 C -0.0297(19) -0.2500 0.7609(16) 0.055(6) Uani 1 2 d SU
H91 H -0.3844 -0.5563 0.3655 0.066 Uiso 0.50 1 d PR
H92 H -0.3126 -0.5453 0.4213 0.066 Uiso 0.50 1 d PR
O7 O -0.078(2) -0.2500 0.164(2) 0.129(10) Uani 1 2 d SU
H71 H -0.1264 -0.2500 0.1376 0.194 Uiso 1 2 d SR
H72 H -0.0381 -0.2500 0.1236 0.194 Uiso 1 2 d SR

loop_
_atom_site_aniso_label
_atom_site_aniso_U_11
_atom_site_aniso_U_22
_atom_site_aniso_U_33
_atom_site_aniso_U_23
_atom_site_aniso_U_13
_atom_site_aniso_U_12
Gd1 0.0355(7) 0.0180(6) 0.0678(8) 0.000 0.0296(5) 0.000
Na1 0.078(7) 0.075(7) 0.043(5) 0.000 -0.022(5) 0.000
O1 0.033(8) 0.036(7) 0.051(8) 0.000 -0.016(6) 0.000
O2 0.108(15) 0.071(12) 0.019(6) 0.000 -0.002(8) 0.000
O3 0.094(9) 0.017(5) 0.102(9) -0.004(5) 0.077(8) 0.005(6)
O4 0.077(6) 0.057(6) 0.090(6) -0.001(5) -0.046(5) 0.001(5)
O5 0.115(10) 0.113(10) 0.099(10) 0.000 -0.007(7) 0.000
O6 0.081(9) 0.078(9) 0.065(8) 0.000 0.019(7) 0.000
O8 0.153(13) 0.165(14) 0.181(13) -0.002(10) -0.003(9) 0.027(9)
O9 0.36(6) 0.36(6) 0.36(6) 0.001(7) 0.000(7) 0.001(7)
N1 0.018(7) 0.019(7) 0.014(6) 0.000 0.005(5) 0.000
N2 0.028(9) 0.021(8) 0.083(14) 0.000 -0.006(9) 0.000
C1 0.030(9) 0.014(8) 0.026(8) 0.000 -0.002(7) 0.000
C2 0.016(8) 0.017(8) 0.037(9) 0.000 0.016(7) 0.000
C3 0.047(13) 0.014(9) 0.079(16) 0.000 -0.036(12) 0.000
C4 0.052(12) 0.028(9) 0.014(8) 0.000 -0.022(8) 0.000
C5 0.029(10) 0.024(9) 0.025(8) 0.000 0.000(7) 0.000
C6 0.034(8) 0.029(8) 0.049(8) 0.000 0.026(7) 0.000
C7 0.068(10) 0.060(10) 0.074(10) 0.000 -0.031(9) 0.000
C8 0.063(8) 0.059(8) 0.044(8) 0.000 -0.010(6) 0.000
O7 0.129(13) 0.132(13) 0.127(13) 0.000 -0.006(9) 0.000

loop_
_atom_type_symbol
_atom_type_description
_atom_type_scat_dispersion_real
_atom_type_scat_dispersion_imag
_atom_type_scat_source
C C 0.0033 0.0016 'International Tables Vol C Tables 4.2.6.8 and 6.1.1.4'
H H 0.0000 0.0000 'International Tables Vol C Tables 4.2.6.8 and 6.1.1.4'
Gd Gd -0.1653 3.9035 'International Tables Vol C Tables 4.2.6.8 and 6.1.1.4'
N N 0.0061 0.0033 'International Tables Vol C Tables 4.2.6.8 and 6.1.1.4'
Na Na 0.0362 0.0249 'International Tables Vol C Tables 4.2.6.8 and 6.1.1.4'
O O 0.0106 0.0060 'International Tables Vol C Tables 4.2.6.8 and 6.1.1.4'

loop_
_geom_angle_atom_site_label_1
_geom_angle_atom_site_label_2
_geom_angle_atom_site_label_3
_geom_angle
_geom_angle_site_symmetry_1
_geom_angle_site_symmetry_3
O1 Gd1 O6 127.1(6) . .
O1 Gd1 O3 89.6(3) . 4_556
O6 Gd1 O3 74.2(4) . 4_556
O1 Gd1 O3 89.6(3) . 5_546
O6 Gd1 O3 74.2(4) . 5_546
O3 Gd1 O3 139.4(7) 4_556 5_546
O1 Gd1 O8 75.7(7) . 8
O6 Gd1 O8 137.9(8) . 8
O3 Gd1 O8 147.1(9) 4_556 8
O3 Gd1 O8 71.0(8) 5_546 8
O1 Gd1 O8 75.7(7) . .
O6 Gd1 O8 137.9(8) . .
O3 Gd1 O8 71.0(8) 4_556 .
O3 Gd1 O8 147.1(9) 5_546 .
O8 Gd1 O8 76.8(15) 8 .
O1 Gd1 N1 63.8(4) . .
O6 Gd1 N1 63.4(5) . .
O3 Gd1 N1 71.7(3) 4_556 .
O3 Gd1 N1 71.7(3) 5_546 .
O8 Gd1 N1 123.9(7) 8 .
O8 Gd1 N1 123.9(7) . .
O1 Gd1 O4 146.5(4) . 3_446
O6 Gd1 O4 76.4(6) . 3_446
O3 Gd1 O4 122.1(4) 4_556 3_446
O3 Gd1 O4 73.3(4) 5_546 3_446
O8 Gd1 O4 71.6(7) 8 3_446
O8 Gd1 O4 103.1(7) . 3_446
N1 Gd1 O4 132.1(4) . 3_446
O1 Gd1 O4 146.5(4) . 6_557
O6 Gd1 O4 76.4(6) . 6_557
O3 Gd1 O4 73.3(4) 4_556 6_557
O3 Gd1 O4 122.1(4) 5_546 6_557
O8 Gd1 O4 103.1(7) 8 6_557
O8 Gd1 O4 71.6(7) . 6_557
N1 Gd1 O4 132.1(4) . 6_557
O4 Gd1 O4 51.8(6) 3_446 6_557
O1 Gd1 C7 155.8(8) . 6_557
O6 Gd1 C7 77.1(8) . 6_557
O3 Gd1 C7 98.5(3) 4_556 6_557
O3 Gd1 C7 98.5(3) 5_546 6_557
O8 Gd1 C7 85.4(8) 8 6_557
O8 Gd1 C7 85.4(8) . 6_557
N1 Gd1 C7 140.5(7) . 6_557
O4 Gd1 C7 26.0(3) 3_446 6_557
O4 Gd1 C7 26.0(3) 6_557 6_557
O1 Gd1 H81 93.5 . .
O6 Gd1 H81 120.7 . .
O3 Gd1 H81 63.8 4_556 .
O3 Gd1 H81 156.7 5_546 .
O8 Gd1 H81 87.4 8 .
O8 Gd1 H81 19.0 . .
N1 Gd1 H81 130.0 . .
O4 Gd1 H81 92.0 3_446 .
O4 Gd1 H81 53.2 6_557 .
C7 Gd1 H81 70.3 6_557 .
O1 Gd1 H82 76.9 . .
O6 Gd1 H82 149.8 . .
O3 Gd1 H82 89.7 4_556 .
O3 Gd1 H82 129.5 5_546 .
O8 Gd1 H82 58.6 8 .
O8 Gd1 H82 18.8 . .
N1 Gd1 H82 135.8 . .
O4 Gd1 H82 91.8 3_446 .
O4 Gd1 H82 74.5 6_557 .
C7 Gd1 H82 80.4 6_557 .
H81 Gd1 H82 30.7 . .
C5 O1 Gd1 127.0(11) . .
C6 O3 Gd1 148.8(14) . 5_546
C7 O4 Gd1 92.2(12) . 6_657
C8 O6 Gd1 127.4(17) . .
Gd1 O8 H81 91.5 . .
Gd1 O8 H82 91.2 . .
H81 O8 H82 109.7 . .
C4 N1 C1 121.2(15) . .
C4 N1 Gd1 120.1(12) . .
C1 N1 Gd1 118.7(11) . .
C2 N2 C3 116.9(16) . .
N1 C1 C2 117.8(15) . .
N1 C1 C5 115.1(15) . .
C2 C1 C5 127.2(15) . .
N2 C2 C1 122.1(16) . .
N2 C2 C6 115.9(16) . .
C1 C2 C6 122.0(17) . .
C4 C3 N2 123.0(18) . .
C4 C3 C7 123(3) . .
N2 C3 C7 114(2) . .
N1 C4 C3 119.0(18) . .
N1 C4 C8 112.2(18) . .
C3 C4 C8 128.8(18) . .
O2 C5 O1 123.8(18) . .
O2 C5 C1 120.7(18) . .
O1 C5 C1 115.5(15) . .
O3 C6 O3 123.1(17) 8 .
O3 C6 C2 118.4(9) 8 .
O3 C6 C2 118.4(9) . .
O4 C7 O4 123(2) . 8
O4 C7 C3 118.3(11) . .
O4 C7 C3 118.3(11) 8 .
O4 C7 Gd1 61.8(11) . 6_657
O4 C7 Gd1 61.8(11) 8 6_657
C3 C7 Gd1 180(2) . 6_657
O6 C8 O5 130(3) . .
O6 C8 C4 117(2) . .
O5 C8 C4 114(3) . .
H71 O7 H72 108.6 . .

loop_
_geom_bond_atom_site_label_1
_geom_bond_atom_site_label_2
_geom_bond_distance
_geom_bond_site_symmetry_2
Gd1 O1 2.385(15) .
Gd1 O6 2.39(2) .
Gd1 O3 2.395(11) 4_556
Gd1 O3 2.395(11) 5_546
Gd1 O8 2.43(3) 8
Gd1 O8 2.43(3) .
Gd1 N1 2.533(13) .
Gd1 O4 2.558(12) 3_446
Gd1 O4 2.558(12) 6_557
Gd1 C7 2.90(3) 6_557
Gd1 H81 2.5921 .
Gd1 H82 2.5834 .
O1 C5 1.28(2) .
O2 C5 1.23(2) .
O3 C6 1.255(13) .
O3 Gd1 2.395(11) 5_546
O4 C7 1.273(18) .
O4 Gd1 2.558(12) 6_657
O5 C8 1.24(3) .
O6 C8 1.21(3) .
O8 H81 0.8446 .
O8 H82 0.8322 .
N1 C4 1.33(2) .
N1 C1 1.35(2) .
N2 C2 1.32(3) .
N2 C3 1.36(3) .
C1 C2 1.40(2) .
C1 C5 1.48(2) .
C2 C6 1.51(2) .
C3 C4 1.34(3) .
C3 C7 1.51(3) .
C4 C8 1.53(3) .
C6 O3 1.255(13) 8
C7 O4 1.273(18) 8
C7 Gd1 2.90(3) 6_657
O7 H71 0.8361 .
O7 H72 0.8406 .

loop_
_geom_hbond_atom_site_label_D
_geom_hbond_atom_site_label_H
_geom_hbond_atom_site_label_A
_geom_hbond_distance_DH
_geom_hbond_distance_HA
_geom_hbond_distance_DA
_geom_hbond_angle_DHA
_geom_hbond_site_symmetry_A
O8 H81 O4 0.84 2.31 2.92(3) 129.6 6_557
O8 H81 O7 0.84 2.45 3.16(4) 142.4 2_455
O8 H82 O8 0.83 2.46 3.02(7) 125.8 8
O7 H71 O8 0.84 2.56 3.16(4) 129.7 7
O7 H71 O8 0.84 2.56 3.16(4) 129.7 2_454
